data_7239717
loop_
_publ_author_name
'Wang, Hai-Ling'
'Liu, Zi-Yuan'
'Zhu, Zhong-Hong'
'Peng, Jin-Mei'
'Ma, Xiong-Feng'
'Bai, Juan'
'Zou, Hua-Hong'
'Mo, Kai-Qiang'
'Liang, Fu-Pei'

_publ_section_title
;
 Manipulating clusters by regulating N,O chelating ligands: structures and
 multistep assembly mechanisms
;
_journal_issue 5
_journal_name_full CrystEngComm
_journal_page_first 915
_journal_page_last 923
_journal_paper_doi 10.1039/C9CE01730E
_journal_volume 22
_journal_year 2020
_chemical_formula_moiety 'C20 H26 Gd2 N8 O16'
_chemical_formula_sum 'C20 H26 Gd2 N8 O16'
_chemical_formula_weight 948.99
_space_group_crystal_system triclinic
_space_group_IT_number 2
_space_group_name_Hall '-P 1'
_space_group_name_H-M_alt 'P -1'
_atom_sites_solution_hydrogens geom
_atom_sites_solution_primary iterative
_audit_creation_date 2019-12-02
_audit_creation_method
;
Olex2 1.2-alpha
(compiled 2018.07.26 svn.r3523 for OlexSys, GUI svn.r5532)
;
_audit_update_record
;
2019-12-04 deposited with the CCDC.	2020-01-02 downloaded from the CCDC.
;
_cell_angle_alpha 106.955(1)
_cell_angle_beta 105.901(1)
_cell_angle_gamma 100.707(1)
_cell_formula_units_Z 1
_cell_length_a 8.3885(4)
_cell_length_b 8.5010(4)
_cell_length_c 12.0706(6)
_cell_measurement_reflns_used 9873
_cell_measurement_temperature 293(2)
_cell_measurement_theta_max 29.8413
_cell_measurement_theta_min 3.4752
_cell_volume 758.10(6)
_computing_cell_refinement SMART
_computing_data_collection 'SMART (Bruker, 2000)'
_computing_data_reduction 'SAINT (Bruker, 2000)'
_computing_molecular_graphics 'Olex2 (Dolomanov et al., 2009)'
_computing_publication_material 'Olex2 (Dolomanov et al., 2009)'
_computing_structure_refinement 'XL (Sheldrick, 2008)'
_computing_structure_solution 'olex2.solve (Bourhis et al., 2015)'
_diffrn_ambient_temperature 293(2)
_diffrn_measured_fraction_theta_full 0.986
_diffrn_measured_fraction_theta_max 0.986
_diffrn_measurement_device_type 'CCD area detector'
_diffrn_measurement_method 'phi and omega scans'
_diffrn_radiation_monochromator graphite
_diffrn_radiation_type MoK\a
_diffrn_radiation_wavelength 0.71073
_diffrn_reflns_av_R_equivalents 0.0265
_diffrn_reflns_av_unetI/netI 0.0227
_diffrn_reflns_Laue_measured_fraction_full 0.986
_diffrn_reflns_Laue_measured_fraction_max 0.986
_diffrn_reflns_limit_h_max 10
_diffrn_reflns_limit_h_min -10
_diffrn_reflns_limit_k_max 10
_diffrn_reflns_limit_k_min -10
_diffrn_reflns_limit_l_max 14
_diffrn_reflns_limit_l_min -14
_diffrn_reflns_number 10470
_diffrn_reflns_point_group_measured_fraction_full 0.986
_diffrn_reflns_point_group_measured_fraction_max 0.986
_diffrn_reflns_theta_full 25.099
_diffrn_reflns_theta_max 25.099
_diffrn_reflns_theta_min 1.882
_exptl_absorpt_coefficient_mu 4.422
_exptl_absorpt_correction_T_max 0.98
_exptl_absorpt_correction_T_min 0.98
_exptl_absorpt_correction_type multi-scan
_exptl_absorpt_process_details 'SADABS; Bruker, 2000'
_exptl_crystal_colour yellow
_exptl_crystal_density_diffrn 2.079
_exptl_crystal_density_method 'not measured'
_exptl_crystal_description block
_exptl_crystal_F_000 458
_exptl_crystal_size_max 0.3
_exptl_crystal_size_mid 0.26
_exptl_crystal_size_min 0.24
_refine_diff_density_max 0.665
_refine_diff_density_min -0.463
_refine_diff_density_rms 0.098
_refine_ls_extinction_method none
_refine_ls_goodness_of_fit_ref 1.057
_refine_ls_hydrogen_treatment constr
_refine_ls_matrix_type full
_refine_ls_number_parameters 208
_refine_ls_number_reflns 2657
_refine_ls_number_restraints 0
_refine_ls_restrained_S_all 1.057
_refine_ls_R_factor_all 0.0246
_refine_ls_R_factor_gt 0.0226
_refine_ls_shift/su_max 0.000
_refine_ls_shift/su_mean 0.000
_refine_ls_structure_factor_coef Fsqd
_refine_ls_weighting_details 'w=1/[\s^2^(Fo^2^)+(0.0368P)^2^+1.0412P] where P=(Fo^2^+2Fc^2^)/3'
_refine_ls_weighting_scheme calc
_refine_ls_wR_factor_gt 0.0618
_refine_ls_wR_factor_ref 0.0634
_reflns_Friedel_coverage 0.000
_reflns_number_gt 2495
_reflns_number_total 2657
_reflns_threshold_expression 'I > 2\s(I)'
_cod_data_source_file c9ce01730e2.cif
_cod_data_source_block 1
_cod_depositor_comments
;Adding full bibliography for 7239717--7239719.cif.

 Adding full bibliography for 7239717--7239719.cif.
;
_cod_database_code 7239717
_shelx_shelxl_version_number 2018/3
_shelx_space_group_comment
;
The symmetry employed for this shelxl refinement is uniquely defined
by the following loop, which should always be used as a source of
symmetry information in preference to the above space-group names.
They are only intended as comments.
;
_olex2_refinement_description
;
1. Fixed Uiso
 At 1.2 times of:
  All C(H) groups, All C(H,H) groups
2.a Secondary CH2 refined with riding coordinates:
 C8(H8A,H8B), C7(H7A,H7B), C10(H10A,H10B), C9(H9A,H9B)
2.b Aromatic/amide H refined with riding coordinates:
 C4(H4), C3(H3), C1(H1), C2(H2), C6(H6)
;
_olex2_submission_special_instructions 'No special instructions were received'

loop_
_space_group_symop_operation_xyz
'x, y, z'
'-x, -y, -z'

loop_
_atom_site_label
_atom_site_type_symbol
_atom_site_fract_x
_atom_site_fract_y
_atom_site_fract_z
_atom_site_U_iso_or_equiv
_atom_site_adp_type
_atom_site_occupancy
_atom_site_site_symmetry_order
_atom_site_calc_flag
_atom_site_refinement_flags_posn
Gd1 Gd 0.18393(2) 0.18438(2) 0.11688(2) 0.03047(9) Uani 1 1 d .
O3 O 0.1685(5) 0.2406(4) 0.3289(3) 0.0465(8) Uani 1 1 d .
O5 O 0.1655(8) 0.0579(7) 0.4206(4) 0.0895(15) Uani 1 1 d .
O6 O 0.1833(4) 0.3140(4) -0.0412(3) 0.0426(7) Uani 1 1 d .
O7 O 0.4006(4) 0.2222(4) 0.0131(3) 0.0468(8) Uani 1 1 d .
O8 O 0.3670(6) 0.3170(5) -0.1365(4) 0.0671(11) Uani 1 1 d .
O1 O 0.0396(4) 0.4139(3) 0.1529(3) 0.0371(7) Uani 1 1 d .
O4 O 0.1588(4) -0.0185(4) 0.2325(3) 0.0453(8) Uani 1 1 d .
O2 O -0.1100(3) 0.0794(3) 0.0324(3) 0.0289(6) Uani 1 1 d .
N4 N 0.3199(5) 0.2854(5) -0.0573(4) 0.0389(8) Uani 1 1 d .
N3 N 0.1634(5) 0.0922(5) 0.3299(4) 0.0447(9) Uani 1 1 d .
N1 N 0.4933(4) 0.2035(4) 0.2606(3) 0.0362(8) Uani 1 1 d .
N2 N 0.3821(5) 0.4824(4) 0.2557(3) 0.0361(8) Uani 1 1 d .
C8 C 0.1257(7) 0.5801(6) 0.2415(5) 0.0516(13) Uani 1 1 d .
H8A H 0.119495 0.583739 0.321304 0.062 Uiso 1 1 calc R
H8B H 0.070832 0.661983 0.217889 0.062 Uiso 1 1 calc R
C4 C 0.7514(6) 0.3830(7) 0.4283(4) 0.0474(11) Uani 1 1 d .
H4 H 0.817209 0.492265 0.484628 0.057 Uiso 1 1 calc R
C5 C 0.5927(5) 0.3594(6) 0.3413(4) 0.0362(9) Uani 1 1 d .
C7 C 0.3106(6) 0.6257(5) 0.2499(5) 0.0469(11) Uani 1 1 d .
H7A H 0.318252 0.652220 0.178292 0.056 Uiso 1 1 calc R
H7B H 0.377389 0.726800 0.323186 0.056 Uiso 1 1 calc R
C10 C -0.2167(7) 0.1885(6) 0.0397(6) 0.0578(14) Uani 1 1 d .
H10A H -0.321168 0.130813 0.048454 0.069 Uiso 1 1 calc R
H10B H -0.250416 0.209388 -0.037042 0.069 Uiso 1 1 calc R
C3 C 0.8102(7) 0.2420(7) 0.4301(5) 0.0521(12) Uani 1 1 d .
H3 H 0.915966 0.254782 0.487831 0.063 Uiso 1 1 calc R
C1 C 0.5550(6) 0.0710(6) 0.2633(5) 0.0454(11) Uani 1 1 d .
H1 H 0.488853 -0.037402 0.205736 0.054 Uiso 1 1 calc R
C9 C -0.1362(6) 0.3500(6) 0.1403(5) 0.0501(12) Uani 1 1 d .
H9A H -0.198127 0.431819 0.125588 0.060 Uiso 1 1 calc R
H9B H -0.141529 0.335854 0.216193 0.060 Uiso 1 1 calc R
C2 C 0.7117(6) 0.0854(7) 0.3468(5) 0.0486(11) Uani 1 1 d .
H2 H 0.748930 -0.011322 0.345669 0.058 Uiso 1 1 calc R
C6 C 0.5254(6) 0.5065(6) 0.3353(4) 0.0397(10) Uani 1 1 d .
H6 H 0.589334 0.616833 0.390606 0.048 Uiso 1 1 calc R

loop_
_atom_site_aniso_label
_atom_site_aniso_U_11
_atom_site_aniso_U_22
_atom_site_aniso_U_33
_atom_site_aniso_U_23
_atom_site_aniso_U_13
_atom_site_aniso_U_12
Gd1 0.03068(13) 0.02758(13) 0.03603(13) 0.01361(9) 0.01202(9) 0.01102(8)
O3 0.063(2) 0.0406(18) 0.0428(18) 0.0173(15) 0.0233(16) 0.0196(15)
O5 0.136(4) 0.098(4) 0.061(3) 0.056(3) 0.043(3) 0.039(3)
O6 0.0428(18) 0.0538(19) 0.0517(19) 0.0330(16) 0.0243(15) 0.0263(15)
O7 0.0351(16) 0.0541(19) 0.070(2) 0.0352(18) 0.0264(16) 0.0232(15)
O8 0.090(3) 0.075(3) 0.082(3) 0.048(2) 0.067(3) 0.039(2)
O1 0.0440(17) 0.0277(14) 0.0474(17) 0.0134(13) 0.0232(14) 0.0176(13)
O4 0.054(2) 0.0327(16) 0.0490(19) 0.0206(15) 0.0143(15) 0.0090(14)
O2 0.0242(13) 0.0274(13) 0.0390(15) 0.0118(12) 0.0132(11) 0.0135(11)
N4 0.043(2) 0.0314(18) 0.050(2) 0.0179(17) 0.0257(18) 0.0113(16)
N3 0.046(2) 0.052(2) 0.040(2) 0.025(2) 0.0152(18) 0.0099(18)
N1 0.0342(19) 0.0357(19) 0.0388(19) 0.0178(16) 0.0083(15) 0.0100(15)
N2 0.042(2) 0.0250(17) 0.042(2) 0.0141(15) 0.0137(17) 0.0073(14)
C8 0.062(3) 0.028(2) 0.056(3) 0.009(2) 0.010(2) 0.020(2)
C4 0.039(2) 0.051(3) 0.038(2) 0.009(2) 0.004(2) 0.006(2)
C5 0.034(2) 0.040(2) 0.033(2) 0.0137(19) 0.0099(18) 0.0093(18)
C7 0.056(3) 0.025(2) 0.057(3) 0.018(2) 0.014(2) 0.011(2)
C10 0.039(3) 0.043(3) 0.095(4) 0.018(3) 0.028(3) 0.024(2)
C3 0.040(3) 0.074(4) 0.041(3) 0.022(3) 0.007(2) 0.024(2)
C1 0.043(3) 0.039(2) 0.050(3) 0.017(2) 0.008(2) 0.012(2)
C9 0.045(3) 0.036(2) 0.073(3) 0.014(2) 0.026(2) 0.023(2)
C2 0.047(3) 0.056(3) 0.051(3) 0.026(2) 0.013(2) 0.025(2)
C6 0.041(3) 0.030(2) 0.040(2) 0.0082(19) 0.011(2) 0.0038(18)

loop_
_atom_type_symbol
_atom_type_description
_atom_type_scat_dispersion_real
_atom_type_scat_dispersion_imag
_atom_type_scat_source
C C 0.0030 0.0020 'International Tables Vol C Tables 4.2.6.8 and 6.1.1.4'
H H 0.0000 0.0000 'International Tables Vol C Tables 4.2.6.8 and 6.1.1.4'
Gd Gd -0.1653 3.9035 'International Tables Vol C Tables 4.2.6.8 and 6.1.1.4'
N N 0.0060 0.0030 'International Tables Vol C Tables 4.2.6.8 and 6.1.1.4'
O O 0.0110 0.0060 'International Tables Vol C Tables 4.2.6.8 and 6.1.1.4'

loop_
_geom_angle_atom_site_label_1
_geom_angle_atom_site_label_2
_geom_angle_atom_site_label_3
_geom_angle
_geom_angle_site_symmetry_1
_geom_angle_site_symmetry_3
O3 Gd1 Gd1 110.93(8) . 2
O3 Gd1 O4 50.4(1) . .
O3 Gd1 N4 151.7(1) . .
O3 Gd1 N3 25.2(1) . .
O3 Gd1 N1 73.9(1) . .
O3 Gd1 N2 72.0(1) . .
O6 Gd1 Gd1 89.25(8) . 2
O6 Gd1 O3 143.2(1) . .
O6 Gd1 O7 50.8(1) . .
O6 Gd1 O1 72.0(1) . .
O6 Gd1 O4 165.5(1) . .
O6 Gd1 N4 25.6(1) . .
O6 Gd1 N3 168.00(15) . .
O6 Gd1 N1 115.3(1) . .
O6 Gd1 N2 80.9(1) . .
O7 Gd1 Gd1 104.84(8) . 2
O7 Gd1 O3 140.4(1) . .
O7 Gd1 O4 124.9(1) . .
O7 Gd1 N4 25.2(1) . .
O7 Gd1 N3 137.2(1) . .
O7 Gd1 N1 69.5(1) . .
O7 Gd1 N2 78.3(1) . .
O1 Gd1 Gd1 101.03(7) . 2
O1 Gd1 O3 74.08(1) . .
O1 Gd1 O7 115.5(1) . .
O1 Gd1 O4 117.6(1) . .
O1 Gd1 N4 94.7(1) . .
O1 Gd1 N3 96.4(1) . .
O1 Gd1 N1 124.6(1) . .
O1 Gd1 N2 64.4(1) . .
O4 Gd1 Gd1 78.44(7) . 2
O4 Gd1 N4 147.7(1) . .
O4 Gd1 N3 25.3(1) . .
O4 Gd1 N1 69.5(1) . .
O4 Gd1 N2 112.8(1) . .
O2 Gd1 Gd1 35.31(6) . 2
O2 Gd1 Gd1 35.38(6) 2 2
O2 Gd1 O3 125.4(1) 2 .
O2 Gd1 O3 90.2(1) . .
O2 Gd1 O6 89.0(1) 2 .
O2 Gd1 O6 89.8(1) . .
O2 Gd1 O7 77.4(1) 2 .
O2 Gd1 O7 129.4(1) . .
O2 Gd1 O1 133.83(9) 2 .
O2 Gd1 O1 67.69(9) . .
O2 Gd1 O4 76.6(1) 2 .
O2 Gd1 O4 84.6(1) . .
O2 Gd1 O2 70.7(1) 2 .
O2 Gd1 N4 81.2(1) 2 .
O2 Gd1 N4 109.8(1) . .
O2 Gd1 N3 88.0(1) . .
O2 Gd1 N3 101.3(1) 2 .
O2 Gd1 N1 101.6(1) 2 .
O2 Gd1 N1 154.0(1) . .
O2 Gd1 N2 154.8(1) 2 .
O2 Gd1 N2 131.8(1) . .
N4 Gd1 Gd1 96.56(8) . 2
N4 Gd1 N3 161.7(1) . .
N3 Gd1 Gd1 95.63(8) . 2
N1 Gd1 Gd1 132.39(8) . 2
N1 Gd1 N4 92.8(1) . .
N1 Gd1 N3 68.9(1) . .
N2 Gd1 Gd1 164.33(8) . 2
N2 Gd1 N4 79.7(1) . .
N2 Gd1 N3 91.9(1) . .
N2 Gd1 N1 63.2(1) . .
N3 O3 Gd1 96.9(2) . .
N4 O6 Gd1 97.1(2) . .
N4 O7 Gd1 96.1(2) . .
C8 O1 Gd1 122.7(3) . .
C8 O1 C9 114.9(4) . .
C9 O1 Gd1 112.5(2) . .
N3 O4 Gd1 95.8(2) . .
Gd1 O2 Gd1 109.3(1) 2 .
C10 O2 Gd1 125.0(3) . 2
C10 O2 Gd1 121.5(3) . .
O6 N4 Gd1 57.2(2) . .
O7 N4 Gd1 58.6(2) . .
O7 N4 O6 115.7(3) . .
O8 N4 Gd1 175.2(4) . .
O8 N4 O6 121.6(4) . .
O8 N4 O7 122.7(4) . .
O3 N3 Gd1 57.9(2) . .
O3 N3 O4 116.8(3) . .
O5 N3 Gd1 176.1(4) . .
O5 N3 O3 121.7(5) . .
O5 N3 O4 121.5(4) . .
O4 N3 Gd1 58.9(2) . .
C5 N1 Gd1 116.9(3) . .
C1 N1 Gd1 125.6(3) . .
C1 N1 C5 117.5(4) . .
C7 N2 Gd1 116.3(3) . .
C6 N2 Gd1 122.3(3) . .
C6 N2 C7 121.0(4) . .
O1 C8 H8A 109.9 . .
O1 C8 H8B 109.9 . .
O1 C8 C7 108.9(4) . .
H8A C8 H8B 108.3 . .
C7 C8 H8A 109.9 . .
C7 C8 H8B 109.9 . .
C5 C4 H4 120.5 . .
C5 C4 C3 119.1(5) . .
C3 C4 H4 120.5 . .
N1 C5 C4 121.9(4) . .
N1 C5 C6 117.1(4) . .
C4 C5 C6 120.9(4) . .
N2 C7 C8 110.1(4) . .
N2 C7 H7A 109.6 . .
N2 C7 H7B 109.6 . .
C8 C7 H7A 109.6 . .
C8 C7 H7B 109.6 . .
H7A C7 H7B 108.1 . .
O2 C10 H10A 108.8 . .
O2 C10 H10B 108.8 . .
O2 C10 C9 113.6(4) . .
H10A C10 H10B 107.7 . .
C9 C10 H10A 108.8 . .
C9 C10 H10B 108.8 . .
C4 C3 H3 120.6 . .
C2 C3 C4 118.9(4) . .
C2 C3 H3 120.6 . .
N1 C1 H1 118.2 . .
N1 C1 C2 123.6(5) . .
C2 C1 H1 118.2 . .
O1 C9 C10 110.4(4) . .
O1 C9 H9A 109.6 . .
O1 C9 H9B 109.6 . .
C10 C9 H9A 109.6 . .
C10 C9 H9B 109.6 . .
H9A C9 H9B 108.1 . .
C3 C2 C1 119.0(5) . .
C3 C2 H2 120.5 . .
C1 C2 H2 120.5 . .
N2 C6 C5 119.9(4) . .
N2 C6 H6 120.0 . .
C5 C6 H6 120.0 . .

loop_
_geom_bond_atom_site_label_1
_geom_bond_atom_site_label_2
_geom_bond_distance
_geom_bond_site_symmetry_2
Gd1 Gd1 3.7130(4) 2
Gd1 O3 2.507(3) .
Gd1 O6 2.465(3) .
Gd1 O7 2.498(3) .
Gd1 O1 2.477(3) .
Gd1 O4 2.529(3) .
Gd1 O2 2.278(3) .
Gd1 O2 2.274(3) 2
Gd1 N4 2.909(4) .
Gd1 N3 2.937(4) .
Gd1 N1 2.642(3) .
Gd1 N2 2.534(3) .
O3 N3 1.258(5) .
O5 N3 1.208(5) .
O6 N4 1.268(5) .
O7 N4 1.247(5) .
O8 N4 1.209(5) .
O1 C8 1.406(6) .
O1 C9 1.423(6) .
O4 N3 1.260(5) .
O2 C10 1.405(5) .
N1 C5 1.339(6) .
N1 C1 1.329(6) .
N2 C7 1.465(5) .
N2 C6 1.254(6) .
C8 H8A 0.9700 .
C8 H8B 0.9700 .
C8 C7 1.495(7) .
C4 H4 0.9300 .
C4 C5 1.388(6) .
C4 C3 1.382(7) .
C5 C6 1.476(6) .
C7 H7A 0.9700 .
C7 H7B 0.9700 .
C10 H10A 0.9700 .
C10 H10B 0.9700 .
C10 C9 1.431(7) .
C3 H3 0.9300 .
C3 C2 1.350(8) .
C1 H1 0.9300 .
C1 C2 1.378(7) .
C9 H9A 0.9700 .
C9 H9B 0.9700 .
C2 H2 0.9300 .
C6 H6 0.9300 .

loop_
_geom_torsion_atom_site_label_1
_geom_torsion_atom_site_label_2
_geom_torsion_atom_site_label_3
_geom_torsion_atom_site_label_4
_geom_torsion
_geom_torsion_site_symmetry_1
Gd1 O3 N3 O5 175.5(5) .
Gd1 O3 N3 O4 -3.4(4) .
Gd1 O6 N4 O7 -5.2(4) .
Gd1 O6 N4 O8 174.5(4) .
Gd1 O7 N4 O6 5.1(4) .
Gd1 O7 N4 O8 -174.5(4) .
Gd1 O1 C8 C7 33.5(5) .
Gd1 O1 C9 C10 -39.0(5) .
Gd1 O4 N3 O3 3.4(4) .
Gd1 O4 N3 O5 -175.5(5) .
Gd1 O2 C10 C9 -177.8(3) 2
Gd1 O2 C10 C9 -23.3(6) .
Gd1 N1 C5 C4 174.5(3) .
Gd1 N1 C5 C6 -4.7(5) .
Gd1 N1 C1 C2 -174.5(4) .
Gd1 N2 C7 C8 40.2(5) .
Gd1 N2 C6 C5 6.9(6) .
O1 C8 C7 N2 -45.9(6) .
O2 C10 C9 O1 40.8(7) .
N1 C5 C6 N2 -1.1(6) .
N1 C1 C2 C3 -0.7(8) .
C8 O1 C9 C10 174.1(4) .
C4 C5 C6 N2 179.7(4) .
C4 C3 C2 C1 -0.6(8) .
C5 N1 C1 C2 2.2(7) .
C5 C4 C3 C2 0.2(8) .
C7 N2 C6 C5 178.5(4) .
C3 C4 C5 N1 1.4(7) .
C3 C4 C5 C6 -179.5(5) .
C1 N1 C5 C4 -2.5(7) .
C1 N1 C5 C6 178.3(4) .
C9 O1 C8 C7 176.7(4) .
C6 N2 C7 C8 -131.9(5) .
